data_2102366
loop_
_publ_author_name
'Marsh, Richard E.'

_publ_section_title
;
 Space group <i>Cc</i>: an update
;
_journal_issue 2
_journal_name_full 'Acta Crystallographica Section B'
_journal_page_first 252
_journal_page_last 253
_journal_paper_doi 10.1107/S0108768104003878
_journal_volume 60
_journal_year 2004
_chemical_formula_moiety 'C3 H12 N2, 2(H2 P O4)'
_chemical_formula_sum 'C3 H16 N2 O8 P2'
_space_group_crystal_system monoclinic
_space_group_IT_number 15
_space_group_name_Hall '-C 2yc'
_space_group_name_H-M_alt 'C 1 2/c 1'
_audit_creation_method CRYM
_cell_angle_alpha 90
_cell_angle_beta 129.14
_cell_angle_gamma 90
_cell_formula_units_Z 4
_cell_length_a 18.5430
_cell_length_b 4.5610
_cell_length_c 15.3420
_cell_volume 1006.383
_cod_data_source_file bk0142.cif
_cod_data_source_block KOKBER
_cod_depositor_comments
;
 Updating space group information and adding the symmetry operation list.

 Antanas Vaitkus,
 2018-06-14

 Adding the _cell_formula_units_Z data item.

 Antanas Vaitkus,
 2017-08-05

  Added moiety chemical formula from Marsh (2004) paper.
  The summary chemical formula is calculated from moiety formula using
  AdHocParser
  (svn://www.crystallography.net/cod-tools/trunk/Formulae/AdHocParser.yp,
  revision 1441.)

  Andrius Merkys
  2013-11-11
;
_cod_original_sg_symbol_H-M C2/c
_cod_database_code 2102366

loop_
_space_group_symop_id
_space_group_symop_operation_xyz
1 x,y,z
2 -x,y,-z+1/2
3 -x,-y,-z
4 x,-y,z+1/2
5 x+1/2,y+1/2,z
6 -x+1/2,y+1/2,-z+1/2
7 -x+1/2,-y+1/2,-z
8 x+1/2,-y+1/2,z+1/2

loop_
_atom_site_label
_atom_site_type_symbol
_atom_site_fract_x
_atom_site_fract_y
_atom_site_fract_z
P1 P -0.31128 0.40060 0.07576
O1 O -0.23750 0.16500 0.12099
O2 O -0.33200 0.54820 -0.03067
O3 O -0.26930 0.65115 0.16548
O4 O -0.40017 0.29700 0.04776
N1 N 0.07021 0.60350 0.65602
C1 C 0.03541 0.41950 0.70255
C2 C 0.00000 0.60770 0.75000
H1 H -0.30350 0.48900 -0.05050
H2 H -0.25950 0.80900 0.14400
H5 H 0.02650 0.72400 0.60150
H6 H 0.09100 0.48500 0.62850
H7 H 0.11750 0.71600 0.70950
H11 H 0.08700 0.28250 0.75600
H12 H -0.01150 0.30450 0.64250
H13 H -0.05100 0.72600 0.68600
